data_2243483
loop_
_publ_author_name
'\"Ozkaraca, Kadriye'
'Akkurt, Mehmet'
'Shikhaliyev, Namiq Q.'
'Askerova, Ulviyya F.'
'Suleymanova, Gulnar T.'
'Mammadova, Gunay Z.'
'Shadrack, Daniel M.'

_publ_section_title
;
 Crystal structure and Hirshfeld surface analysis of
 (<i>E</i>)-4-{2,2-dichloro-1-[(3,5-dimethylphenyl)diazenyl]ethenyl}-<i>N</i>,<i>N</i>-dimethylaniline
;
_journal_coeditor_code HB7912
_journal_issue 8
_journal_name_full 'Acta Crystallographica Section E'
_journal_page_first 1251
_journal_page_last 1254
_journal_paper_doi 10.1107/S2056989020009202
_journal_volume 76
_journal_year 2020
_chemical_formula_iupac 'C18 H19 Cl2 N3'
_chemical_formula_moiety 'C18 H19 Cl2 N3'
_chemical_formula_sum 'C18 H19 Cl2 N3'
_chemical_formula_weight 348.26
_chemical_name_systematic
(<i>E</i>)-4-{2,2-Dichloro-1-[(3,5-dimethylphenyl)diazenyl]ethenyl}-<i>N</i>,<i>N</i>-dimethylaniline
_space_group_crystal_system triclinic
_space_group_IT_number 2
_space_group_name_Hall '-P 1'
_space_group_name_H-M_alt 'P -1'
_atom_sites_solution_hydrogens geom
_atom_sites_solution_primary direct
_audit_creation_method SHELXL-2018/3
_cell_angle_alpha 102.421(2)
_cell_angle_beta 95.880(2)
_cell_angle_gamma 91.105(2)
_cell_formula_units_Z 2
_cell_length_a 8.1035(4)
_cell_length_b 9.1965(5)
_cell_length_c 12.3665(7)
_cell_measurement_reflns_used 7784
_cell_measurement_temperature 296(2)
_cell_measurement_theta_max 25.72
_cell_measurement_theta_min 2.27
_cell_volume 894.48(8)
_computing_cell_refinement
;
SAINT (Bruker, 2007)
;
_computing_data_collection
;
APEX3 (Bruker, 2007)
;
_computing_data_reduction
;
SAINT (Bruker, 2007)
;
_computing_molecular_graphics
;
ORTEP-3 for Windows (Farrugia, 2012)
;
_computing_publication_material
;
PLATON (Spek, 2020)
;
_computing_structure_refinement
;
<i>SHELXL2016/6</i> (Sheldrick, 2015)
;
_computing_structure_solution
;
SHELXS (Sheldrick, 2008)
;
_diffrn_ambient_temperature 296(2)
_diffrn_measured_fraction_theta_full 0.975
_diffrn_measured_fraction_theta_max 0.976
_diffrn_measurement_device_type 'Bruker APEXII CCD'
_diffrn_measurement_method '\f and \w scans'
_diffrn_radiation_type MoK\a
_diffrn_radiation_wavelength 0.71073
_diffrn_reflns_av_R_equivalents 0.0389
_diffrn_reflns_av_unetI/netI 0.0290
_diffrn_reflns_limit_h_max 9
_diffrn_reflns_limit_h_min -9
_diffrn_reflns_limit_k_max 11
_diffrn_reflns_limit_k_min -10
_diffrn_reflns_limit_l_max 15
_diffrn_reflns_limit_l_min -15
_diffrn_reflns_number 13675
_diffrn_reflns_theta_full 25.242
_diffrn_reflns_theta_max 25.747
_diffrn_reflns_theta_min 2.270
_exptl_absorpt_coefficient_mu 0.365
_exptl_absorpt_correction_T_max 0.924
_exptl_absorpt_correction_T_min 0.897
_exptl_absorpt_correction_type multi-scan
_exptl_absorpt_process_details
;
(SADABS; Krause <i>et al.</i>,  2015)
;
_exptl_crystal_colour orange
_exptl_crystal_density_diffrn 1.293
_exptl_crystal_description plate
_exptl_crystal_F_000 364
_exptl_crystal_size_max 0.280
_exptl_crystal_size_mid 0.220
_exptl_crystal_size_min 0.180
_refine_diff_density_max 0.298
_refine_diff_density_min -0.207
_refine_ls_extinction_method none
_refine_ls_goodness_of_fit_ref 1.032
_refine_ls_hydrogen_treatment constr
_refine_ls_matrix_type full
_refine_ls_number_parameters 212
_refine_ls_number_reflns 3339
_refine_ls_number_restraints 0
_refine_ls_restrained_S_all 1.032
_refine_ls_R_factor_all 0.0550
_refine_ls_R_factor_gt 0.0449
_refine_ls_shift/su_max 0.001
_refine_ls_shift/su_mean 0.000
_refine_ls_structure_factor_coef Fsqd
_refine_ls_weighting_details 'w=1/[\s^2^(Fo^2^)+(0.0539P)^2^+0.3599P] where P=(Fo^2^+2Fc^2^)/3'
_refine_ls_weighting_scheme calc
_refine_ls_wR_factor_gt 0.1140
_refine_ls_wR_factor_ref 0.1249
_reflns_number_gt 2786
_reflns_number_total 3339
_reflns_threshold_expression 'I > 2\s(I)'
_cod_data_source_file hb7912sup1.cif
_cod_data_source_block I
_cod_database_code 2243483
_shelx_space_group_comment
;
The symmetry employed for this shelxl refinement is uniquely defined
by the following loop, which should always be used as a source of
symmetry information in preference to the above space-group names.
They are only intended as comments.
;
_shelx_estimated_absorpt_t_min 0.905
_shelx_estimated_absorpt_t_max 0.937

loop_
_space_group_symop_operation_xyz
'x, y, z'
'-x, -y, -z'

loop_
_atom_site_type_symbol
_atom_site_label
_atom_site_fract_x
_atom_site_fract_y
_atom_site_fract_z
_atom_site_U_iso_or_equiv
_atom_site_adp_type
_atom_site_calc_flag
_atom_site_occupancy
_atom_site_disorder_assembly
_atom_site_disorder_group
C C1 0.4932(2) 0.5319(2) 0.78212(16) 0.0507(4) Uani d 1 . .
C C2 0.3377(3) 0.5251(2) 0.72287(17) 0.0572(5) Uani d 1 . .
H H2A 0.313279 0.592879 0.678105 0.069 Uiso calc 1 . .
C C3 0.2180(2) 0.4186(2) 0.72940(19) 0.0586(5) Uani d 1 . .
C C4 0.2585(2) 0.3198(2) 0.79718(18) 0.0578(5) Uani d 1 . .
H H4A 0.179261 0.247628 0.801995 0.069 Uiso calc 1 . .
C C5 0.4136(2) 0.3245(2) 0.85843(16) 0.0528(4) Uani d 1 . .
C C6 0.5313(2) 0.4323(2) 0.85097(16) 0.0515(4) Uani d 1 . .
H H6A 0.635267 0.438287 0.891630 0.062 Uiso calc 1 . .
C C7 0.8563(2) 0.7644(2) 0.81327(15) 0.0486(4) Uani d 1 . .
C C8 0.8188(2) 0.8616(2) 0.73299(15) 0.0470(4) Uani d 1 . .
C C9 0.7799(3) 1.0079(2) 0.76813(17) 0.0624(5) Uani d 1 . .
H H9A 0.780539 1.047283 0.844019 0.075 Uiso calc 1 . .
C C10 0.7401(3) 1.0978(2) 0.69421(18) 0.0663(6) Uani d 1 . .
H H10A 0.713687 1.195886 0.721428 0.080 Uiso calc 1 . .
C C11 0.7385(2) 1.0455(2) 0.58013(16) 0.0530(4) Uani d 1 . .
C C12 0.7818(4) 0.8986(3) 0.54516(18) 0.0731(7) Uani d 1 . .
H H12A 0.785747 0.859575 0.469609 0.088 Uiso calc 1 . .
C C13 0.8188(3) 0.8099(2) 0.61981(18) 0.0705(6) Uani d 1 . .
H H13A 0.844835 0.711493 0.593078 0.085 Uiso calc 1 . .
C C14 0.0476(3) 0.4121(3) 0.6668(3) 0.0815(7) Uani d 1 . .
H H14A 0.015539 0.310513 0.631791 0.122 Uiso calc 1 . .
H H14B 0.049299 0.470111 0.610925 0.122 Uiso calc 1 . .
H H14C -0.030567 0.451581 0.717658 0.122 Uiso calc 1 . .
C C15 0.4523(3) 0.2146(3) 0.9306(2) 0.0681(6) Uani d 1 . .
H H15A 0.553126 0.246587 0.978497 0.102 Uiso calc 1 . .
H H15B 0.465759 0.118284 0.884317 0.102 Uiso calc 1 . .
H H15C 0.362933 0.208661 0.974908 0.102 Uiso calc 1 . .
C C16 0.9971(2) 0.7786(2) 0.88186(16) 0.0520(4) Uani d 1 . .
C C17 0.6238(4) 1.2751(3) 0.5403(2) 0.0806(7) Uani d 1 . .
H H17A 0.556425 1.271764 0.599308 0.121 Uiso calc 1 . .
H H17B 0.556809 1.299516 0.478616 0.121 Uiso calc 1 . .
H H17C 0.711966 1.349476 0.566573 0.121 Uiso calc 1 . .
C C18 0.6996(5) 1.0776(3) 0.3882(2) 0.0944(9) Uani d 1 . .
H H18A 0.639013 0.983527 0.364268 0.142 Uiso calc 1 . .
H H18B 0.813161 1.065188 0.373532 0.142 Uiso calc 1 . .
H H18C 0.651020 1.147779 0.348239 0.142 Uiso calc 1 . .
Cl Cl1 1.04137(8) 0.67088(7) 0.97728(5) 0.0734(2) Uani d 1 . .
Cl Cl2 1.15092(7) 0.90973(7) 0.88372(5) 0.0707(2) Uani d 1 . .
N N1 0.6056(2) 0.64606(18) 0.76759(14) 0.0552(4) Uani d 1 . .
N N2 0.7438(2) 0.64937(17) 0.82395(13) 0.0523(4) Uani d 1 . .
N N3 0.6932(3) 1.1321(2) 0.50518(15) 0.0745(6) Uani d 1 . .

loop_
_atom_site_aniso_label
_atom_site_aniso_U_11
_atom_site_aniso_U_22
_atom_site_aniso_U_33
_atom_site_aniso_U_12
_atom_site_aniso_U_13
_atom_site_aniso_U_23
C1 0.0541(10) 0.0443(9) 0.0535(10) -0.0068(8) 0.0080(8) 0.0098(8)
C2 0.0576(11) 0.0520(11) 0.0617(12) 0.0014(8) 0.0037(9) 0.0127(9)
C3 0.0487(10) 0.0522(11) 0.0701(12) -0.0004(8) 0.0069(9) 0.0031(9)
C4 0.0515(11) 0.0497(11) 0.0695(13) -0.0095(8) 0.0145(9) 0.0044(9)
C5 0.0587(11) 0.0445(10) 0.0555(11) -0.0058(8) 0.0135(9) 0.0085(8)
C6 0.0522(10) 0.0489(10) 0.0524(10) -0.0075(8) 0.0047(8) 0.0104(8)
C7 0.0573(10) 0.0433(9) 0.0470(9) -0.0069(8) 0.0098(8) 0.0127(7)
C8 0.0526(10) 0.0438(9) 0.0462(9) -0.0061(7) 0.0053(7) 0.0139(7)
C9 0.0852(15) 0.0571(12) 0.0450(10) 0.0091(10) 0.0075(10) 0.0105(9)
C10 0.0933(16) 0.0507(11) 0.0555(11) 0.0152(11) 0.0078(11) 0.0116(9)
C11 0.0605(11) 0.0506(10) 0.0509(10) 0.0002(8) 0.0071(8) 0.0173(8)
C12 0.116(2) 0.0619(13) 0.0454(11) 0.0188(13) 0.0177(11) 0.0156(9)
C13 0.1110(19) 0.0516(11) 0.0516(11) 0.0172(12) 0.0162(11) 0.0124(9)
C14 0.0548(13) 0.0765(16) 0.107(2) 0.0020(11) -0.0048(12) 0.0125(14)
C15 0.0748(14) 0.0611(13) 0.0729(14) -0.0112(10) 0.0133(11) 0.0237(11)
C16 0.0617(11) 0.0470(10) 0.0501(10) -0.0114(8) 0.0049(8) 0.0187(8)
C17 0.0918(18) 0.0726(15) 0.0815(16) 0.0185(13) -0.0053(13) 0.0312(13)
C18 0.147(3) 0.0867(18) 0.0594(14) 0.0169(18) 0.0137(15) 0.0345(13)
Cl1 0.0839(4) 0.0724(4) 0.0705(4) -0.0174(3) -0.0110(3) 0.0408(3)
Cl2 0.0679(4) 0.0737(4) 0.0743(4) -0.0273(3) -0.0064(3) 0.0340(3)
N1 0.0584(10) 0.0498(9) 0.0589(9) -0.0091(7) 0.0039(8) 0.0170(7)
N2 0.0568(9) 0.0478(8) 0.0543(9) -0.0093(7) 0.0075(7) 0.0161(7)
N3 0.1083(16) 0.0659(11) 0.0564(10) 0.0201(11) 0.0110(10) 0.0269(9)

loop_
_atom_type_symbol
_atom_type_description
_atom_type_scat_dispersion_real
_atom_type_scat_dispersion_imag
_atom_type_scat_source
C C 0.0033 0.0016 'International Tables Vol C Tables 4.2.6.8 and 6.1.1.4'
H H 0.0000 0.0000 'International Tables Vol C Tables 4.2.6.8 and 6.1.1.4'
Cl Cl 0.1484 0.1585 'International Tables Vol C Tables 4.2.6.8 and 6.1.1.4'
N N 0.0061 0.0033 'International Tables Vol C Tables 4.2.6.8 and 6.1.1.4'

loop_
_geom_angle_atom_site_label_1
_geom_angle_atom_site_label_2
_geom_angle_atom_site_label_3
_geom_angle_site_symmetry_1
_geom_angle_site_symmetry_3
_geom_angle
_geom_angle_publ_flag
C2 C1 C6 . . 120.38(17) ?
C2 C1 N1 . . 115.34(17) ?
C6 C1 N1 . . 124.28(17) ?
C1 C2 C3 . . 120.85(19) ?
C1 C2 H2A . . 119.6 ?
C3 C2 H2A . . 119.6 ?
C4 C3 C2 . . 118.00(19) ?
C4 C3 C14 . . 120.8(2) ?
C2 C3 C14 . . 121.2(2) ?
C3 C4 C5 . . 122.48(18) ?
C3 C4 H4A . . 118.8 ?
C5 C4 H4A . . 118.8 ?
C6 C5 C4 . . 118.55(18) ?
C6 C5 C15 . . 120.77(19) ?
C4 C5 C15 . . 120.67(18) ?
C5 C6 C1 . . 119.72(18) ?
C5 C6 H6A . . 120.1 ?
C1 C6 H6A . . 120.1 ?
C16 C7 N2 . . 114.49(16) ?
C16 C7 C8 . . 123.12(16) ?
N2 C7 C8 . . 122.39(16) ?
C9 C8 C13 . . 116.53(18) ?
C9 C8 C7 . . 121.42(17) ?
C13 C8 C7 . . 122.04(17) ?
C8 C9 C10 . . 121.94(18) ?
C8 C9 H9A . . 119.0 ?
C10 C9 H9A . . 119.0 ?
C9 C10 C11 . . 121.60(19) ?
C9 C10 H10A . . 119.2 ?
C11 C10 H10A . . 119.2 ?
N3 C11 C10 . . 122.27(19) ?
N3 C11 C12 . . 121.46(18) ?
C10 C11 C12 . . 116.26(18) ?
C13 C12 C11 . . 121.38(19) ?
C13 C12 H12A . . 119.3 ?
C11 C12 H12A . . 119.3 ?
C12 C13 C8 . . 122.3(2) ?
C12 C13 H13A . . 118.9 ?
C8 C13 H13A . . 118.9 ?
C3 C14 H14A . . 109.5 ?
C3 C14 H14B . . 109.5 ?
H14A C14 H14B . . 109.5 ?
C3 C14 H14C . . 109.5 ?
H14A C14 H14C . . 109.5 ?
H14B C14 H14C . . 109.5 ?
C5 C15 H15A . . 109.5 ?
C5 C15 H15B . . 109.5 ?
H15A C15 H15B . . 109.5 ?
C5 C15 H15C . . 109.5 ?
H15A C15 H15C . . 109.5 ?
H15B C15 H15C . . 109.5 ?
C7 C16 Cl1 . . 124.05(14) ?
C7 C16 Cl2 . . 122.70(14) ?
Cl1 C16 Cl2 . . 113.24(11) ?
N3 C17 H17A . . 109.5 ?
N3 C17 H17B . . 109.5 ?
H17A C17 H17B . . 109.5 ?
N3 C17 H17C . . 109.5 ?
H17A C17 H17C . . 109.5 ?
H17B C17 H17C . . 109.5 ?
N3 C18 H18A . . 109.5 ?
N3 C18 H18B . . 109.5 ?
H18A C18 H18B . . 109.5 ?
N3 C18 H18C . . 109.5 ?
H18A C18 H18C . . 109.5 ?
H18B C18 H18C . . 109.5 ?
N2 N1 C1 . . 113.12(16) ?
N1 N2 C7 . . 114.22(16) ?
C11 N3 C18 . . 121.15(19) ?
C11 N3 C17 . . 121.07(19) ?
C18 N3 C17 . . 117.6(2) ?

loop_
_geom_bond_atom_site_label_1
_geom_bond_atom_site_label_2
_geom_bond_site_symmetry_2
_geom_bond_distance
_geom_bond_publ_flag
C1 C2 . 1.384(3) ?
C1 C6 . 1.397(3) ?
C1 N1 . 1.429(2) ?
C2 C3 . 1.385(3) ?
C2 H2A . 0.9300 ?
C3 C4 . 1.385(3) ?
C3 C14 . 1.506(3) ?
C4 C5 . 1.394(3) ?
C4 H4A . 0.9300 ?
C5 C6 . 1.387(3) ?
C5 C15 . 1.503(3) ?
C6 H6A . 0.9300 ?
C7 C16 . 1.336(3) ?
C7 N2 . 1.420(2) ?
C7 C8 . 1.485(2) ?
C8 C9 . 1.375(3) ?
C8 C13 . 1.378(3) ?
C9 C10 . 1.378(3) ?
C9 H9A . 0.9300 ?
C10 C11 . 1.388(3) ?
C10 H10A . 0.9300 ?
C11 N3 . 1.374(3) ?
C11 C12 . 1.391(3) ?
C12 C13 . 1.373(3) ?
C12 H12A . 0.9300 ?
C13 H13A . 0.9300 ?
C14 H14A . 0.9600 ?
C14 H14B . 0.9600 ?
C14 H14C . 0.9600 ?
C15 H15A . 0.9600 ?
C15 H15B . 0.9600 ?
C15 H15C . 0.9600 ?
C16 Cl1 . 1.7123(19) ?
C16 Cl2 . 1.7129(18) ?
C17 N3 . 1.438(3) ?
C17 H17A . 0.9600 ?
C17 H17B . 0.9600 ?
C17 H17C . 0.9600 ?
C18 N3 . 1.433(3) ?
C18 H18A . 0.9600 ?
C18 H18B . 0.9600 ?
C18 H18C . 0.9600 ?
N1 N2 . 1.254(2) ?

loop_
_geom_torsion_atom_site_label_1
_geom_torsion_atom_site_label_2
_geom_torsion_atom_site_label_3
_geom_torsion_atom_site_label_4
_geom_torsion_site_symmetry_1
_geom_torsion_site_symmetry_2
_geom_torsion_site_symmetry_3
_geom_torsion_site_symmetry_4
_geom_torsion
_geom_torsion_publ_flag
C6 C1 C2 C3 . . . . -0.9(3) ?
N1 C1 C2 C3 . . . . 179.58(18) ?
C1 C2 C3 C4 . . . . 0.2(3) ?
C1 C2 C3 C14 . . . . 178.9(2) ?
C2 C3 C4 C5 . . . . 0.2(3) ?
C14 C3 C4 C5 . . . . -178.5(2) ?
C3 C4 C5 C6 . . . . 0.0(3) ?
C3 C4 C5 C15 . . . . -179.74(19) ?
C4 C5 C6 C1 . . . . -0.6(3) ?
C15 C5 C6 C1 . . . . 179.08(18) ?
C2 C1 C6 C5 . . . . 1.1(3) ?
N1 C1 C6 C5 . . . . -179.40(17) ?
C16 C7 C8 C9 . . . . -72.4(3) ?
N2 C7 C8 C9 . . . . 107.0(2) ?
C16 C7 C8 C13 . . . . 108.5(3) ?
N2 C7 C8 C13 . . . . -72.1(3) ?
C13 C8 C9 C10 . . . . 1.1(3) ?
C7 C8 C9 C10 . . . . -178.0(2) ?
C8 C9 C10 C11 . . . . -0.5(4) ?
C9 C10 C11 N3 . . . . 177.5(2) ?
C9 C10 C11 C12 . . . . -1.0(4) ?
N3 C11 C12 C13 . . . . -176.6(2) ?
C10 C11 C12 C13 . . . . 1.9(4) ?
C11 C12 C13 C8 . . . . -1.4(4) ?
C9 C8 C13 C12 . . . . -0.2(4) ?
C7 C8 C13 C12 . . . . 179.0(2) ?
N2 C7 C16 Cl1 . . . . -0.9(3) ?
C8 C7 C16 Cl1 . . . . 178.48(14) ?
N2 C7 C16 Cl2 . . . . 179.97(14) ?
C8 C7 C16 Cl2 . . . . -0.6(3) ?
C2 C1 N1 N2 . . . . 179.06(17) ?
C6 C1 N1 N2 . . . . -0.5(3) ?
C1 N1 N2 C7 . . . . -178.40(15) ?
C16 C7 N2 N1 . . . . -173.27(17) ?
C8 C7 N2 N1 . . . . -6.1(3) ?
C10 C11 N3 C18 . . . . 177.2(3) ?
C12 C11 N3 C18 . . . . -4.4(4) ?
C10 C11 N3 C17 . . . . -8.3(4) ?
C12 C11 N3 C17 . . . . 170.1(3) ?

_cod_database_fobs_code 2243483
